data_1574419
loop_
_publ_author_name
'Toyama, Yoshifumi'
'Nakamura, Takumu'
'Horikawa, Yushin'
'Morinaka, Yuta'
'Ono, Yohei'
'Yagi, Akiko'
'Itami, Kenichiro'
'Ito, Hideto'

_publ_section_title
;
 Rh-catalyzed mechanochemical transfer hydrogenation for the synthesis of
 periphery-hydrogenated polycyclic aromatic compounds
;
_journal_issue 21
_journal_name_full 'Chemical Science'
_journal_page_first 9117
_journal_page_last 9124
_journal_paper_doi 10.1039/D5SC01489A
_journal_volume 16
_journal_year 2025
_chemical_formula_moiety 'C22 H32'
_chemical_formula_sum 'C22 H32'
_chemical_formula_weight 296.47
_chemical_name_systematic compound_6c
_space_group_crystal_system monoclinic
_space_group_IT_number 15
_space_group_name_Hall '-C 2yc'
_space_group_name_H-M_alt 'C 1 2/c 1'
_atom_sites_solution_hydrogens geom
_atom_sites_solution_primary dual
_audit_block_doi 10.5517/ccdc.csd.cc2mf76j
_audit_creation_date 2024-10-30
_audit_creation_method
;
Olex2 1.3-ac4
(compiled 2018.12.05 svn.r3537 for Rigaku Oxford Diffraction, GUI svn.r5625)
;
_audit_update_record
;
2025-02-21 deposited with the CCDC.	2025-04-11 downloaded from the CCDC.
;
_cell_angle_alpha 90
_cell_angle_beta 102.886(8)
_cell_angle_gamma 90
_cell_formula_units_Z 8
_cell_length_a 9.5878(7)
_cell_length_b 17.3304(17)
_cell_length_c 20.2331(15)
_cell_measurement_reflns_used 2772
_cell_measurement_temperature 123(2)
_cell_measurement_theta_max 29.9480
_cell_measurement_theta_min 2.3430
_cell_volume 3277.3(5)
_computing_cell_refinement 'CrysAlisPro 1.171.41.120a (Rigaku OD, 2021)'
_computing_data_collection 'CrysAlisPro 1.171.41.120a (Rigaku OD, 2021)'
_computing_data_reduction 'CrysAlisPro 1.171.41.120a (Rigaku OD, 2021)'
_computing_molecular_graphics 'Olex2 (Dolomanov et al., 2009)'
_computing_publication_material 'Olex2 (Dolomanov et al., 2009)'
_computing_structure_refinement 'ShelXL (Sheldrick, 2015)'
_computing_structure_solution 'ShelXT (Sheldrick, 2015)'
_diffrn_ambient_temperature 123(2)
_diffrn_detector 'Hybrid Pixel Array Detector'
_diffrn_detector_area_resol_mean 5.8140
_diffrn_detector_type 'Pilatus 200K'
_diffrn_measured_fraction_theta_full 0.998
_diffrn_measured_fraction_theta_max 0.841
_diffrn_measurement_details
;
List of Runs (angles in degrees, time in seconds):

  # Type    Start    End  Width  t~exp~   \w     \q     \k     \f   Frames
#--------------------------------------------------------------------------
  1  \w    -41.00  19.00   0.50  150.00    --   -2.70 -77.00-150.00  120
  2  \w    -60.00  63.00   0.50  150.00    --    3.32   0.00 -90.00  246
;
_diffrn_measurement_device 'four-circle diffractometer'
_diffrn_measurement_device_type 'ROD, Synergy Custom system, Pilatus 200K'
_diffrn_measurement_method '\w scans'
_diffrn_measurement_specimen_support 'Mitegen 50um'
_diffrn_orient_matrix_type 'CrysAlisPro convention (1999,Acta A55,543-557)'
_diffrn_orient_matrix_UB_11 0.0610811000
_diffrn_orient_matrix_UB_12 -0.0240323000
_diffrn_orient_matrix_UB_13 0.0034319000
_diffrn_orient_matrix_UB_21 0.0449078000
_diffrn_orient_matrix_UB_22 0.0320984000
_diffrn_orient_matrix_UB_23 0.0113041000
_diffrn_orient_matrix_UB_31 -0.0032617000
_diffrn_orient_matrix_UB_32 -0.0082266000
_diffrn_orient_matrix_UB_33 0.0339578000
_diffrn_radiation_collimation 0.3
_diffrn_radiation_monochromator mirror
_diffrn_radiation_probe x-ray
_diffrn_radiation_type MoK\a
_diffrn_radiation_wavelength 0.71073
_diffrn_reflns_av_R_equivalents 0.0881
_diffrn_reflns_av_unetI/netI 0.1010
_diffrn_reflns_Laue_measured_fraction_full 0.998
_diffrn_reflns_Laue_measured_fraction_max 0.841
_diffrn_reflns_limit_h_max 12
_diffrn_reflns_limit_h_min -11
_diffrn_reflns_limit_k_max 22
_diffrn_reflns_limit_k_min -22
_diffrn_reflns_limit_l_max 21
_diffrn_reflns_limit_l_min -27
_diffrn_reflns_number 10234
_diffrn_reflns_point_group_measured_fraction_full 0.998
_diffrn_reflns_point_group_measured_fraction_max 0.841
_diffrn_reflns_theta_full 25.000
_diffrn_reflns_theta_max 29.467
_diffrn_reflns_theta_min 2.350
_diffrn_source 'Rotating-anode X-ray tube'
_diffrn_source_current 24.0
_diffrn_source_power 1.2
_diffrn_source_target Mo
_diffrn_source_type 'Rigaku (Mo) X-ray Source'
_diffrn_source_voltage 50.0
_exptl_absorpt_coefficient_mu 0.067
_exptl_absorpt_correction_T_max 1.00000
_exptl_absorpt_correction_T_min 0.41458
_exptl_absorpt_correction_type multi-scan
_exptl_absorpt_process_details
;
CrysAlisPro 1.171.41.120a (Rigaku Oxford Diffraction, 2021)
Empirical absorption correction using spherical harmonics,
implemented in SCALE3 ABSPACK scaling algorithm.
;
_exptl_crystal_colour 'clear light colourless'
_exptl_crystal_colour_lustre clear
_exptl_crystal_colour_modifier light
_exptl_crystal_colour_primary colourless
_exptl_crystal_density_diffrn 1.202
_exptl_crystal_description block
_exptl_crystal_F_000 1312
_exptl_crystal_recrystallization_method 'Re-crystallisation from solvent: CHCl3/MeOH'
_exptl_crystal_size_max 0.25
_exptl_crystal_size_mid 0.2
_exptl_crystal_size_min 0.2
_refine_diff_density_max 0.395
_refine_diff_density_min -0.319
_refine_diff_density_rms 0.074
_refine_ls_extinction_method none
_refine_ls_goodness_of_fit_ref 1.042
_refine_ls_hydrogen_treatment constr
_refine_ls_matrix_type full
_refine_ls_number_parameters 199
_refine_ls_number_reflns 3835
_refine_ls_number_restraints 0
_refine_ls_restrained_S_all 1.042
_refine_ls_R_factor_all 0.1014
_refine_ls_R_factor_gt 0.0720
_refine_ls_shift/su_max 0.001
_refine_ls_shift/su_mean 0.000
_refine_ls_structure_factor_coef Fsqd
_refine_ls_weighting_details 'w=1/[\s^2^(Fo^2^)+(0.1226P)^2^+0.2299P] where P=(Fo^2^+2Fc^2^)/3'
_refine_ls_weighting_scheme calc
_refine_ls_wR_factor_gt 0.1933
_refine_ls_wR_factor_ref 0.2108
_reflns_Friedel_coverage 0.000
_reflns_number_gt 2696
_reflns_number_total 3835
_reflns_threshold_expression 'I > 2\s(I)'
_cod_data_source_file d5sc01489a2.cif
_cod_data_source_block hry091a_ad_biphenyl_red_chcl3_meoh_xray_auto
_cod_depositor_comments 'Adding full bibliography for 1574417--1574419.cif.'
_cod_database_code 1574419
_shelx_shelxl_version_number 2018/3
_chemical_oxdiff_formula 'C H O'
_shelx_space_group_comment
;
The symmetry employed for this shelxl refinement is uniquely defined
by the following loop, which should always be used as a source of
symmetry information in preference to the above space-group names.
They are only intended as comments.
;
_shelx_estimated_absorpt_t_max 0.987
_shelx_estimated_absorpt_t_min 0.984
_diffrn_oxdiff_digest_frames
;
010e4ca2ddac9212ef7e4d30797b81da1b00025e4c5
;
_reflns_odcompleteness_completeness 99.42
_reflns_odcompleteness_iscentric 1
_reflns_odcompleteness_theta 26.32
_olex2_refinement_description
;
1. Fixed Uiso
 At 1.2 times of:
  All C(H) groups, All C(H,H) groups
2.a Ternary CH refined with riding coordinates:
 C2(H2), C10(H10), C9(H9), C17(H17), C11(H11), C13(H13)
2.b Secondary CH2 refined with riding coordinates:
 C15(H15A,H15B), C4(H4A,H4B), C22(H22A,H22B), C7(H7A,H7B), C18(H18A,H18B),
 C6(H6A,H6B), C5(H5A,H5B), C19(H19A,H19B), C20(H20A,H20B), C14(H14A,H14B),
 C21(H21A,H21B), C16(H16A,H16B), C12(H12A,H12B)
;
_olex2_exptl_crystal_mounting_method loop
_olex2_submission_special_instructions 'No special instructions were received'
_oxdiff_exptl_absorpt_empirical_details
;
Empirical correction (ABSPACK) includes:
- Absorption correction using spherical harmonics
- Frame scaling
;
_oxdiff_exptl_absorpt_empirical_full_max 2.219
_oxdiff_exptl_absorpt_empirical_full_min 0.106

loop_
_space_group_symop_operation_xyz
'x, y, z'
'-x, y, -z+1/2'
'x+1/2, y+1/2, z'
'-x+1/2, y+1/2, -z+1/2'
'-x, -y, -z'
'x, -y, z-1/2'
'-x+1/2, -y+1/2, -z'
'x+1/2, -y+1/2, z-1/2'

loop_
_atom_site_label
_atom_site_type_symbol
_atom_site_fract_x
_atom_site_fract_y
_atom_site_fract_z
_atom_site_U_iso_or_equiv
_atom_site_adp_type
_atom_site_occupancy
_atom_site_site_symmetry_order
_atom_site_calc_flag
_atom_site_refinement_flags_posn
_atom_site_refinement_flags_adp
_atom_site_refinement_flags_occupancy
_atom_site_disorder_assembly
_atom_site_disorder_group
C3 C 0.47157(14) 0.35220(11) 0.61505(7) 0.0168(4) Uani 1 1 d . . . . .
C2 C 0.37908(15) 0.39701(10) 0.65410(7) 0.0165(4) Uani 1 1 d . . . . .
H2 H 0.439694 0.404257 0.700754 0.020 Uiso 1 1 calc R . . . .
C8 C 0.47576(15) 0.27558(11) 0.61514(7) 0.0187(4) Uani 1 1 d . . . . .
C1 C 0.24543(15) 0.35101(11) 0.66345(7) 0.0181(4) Uani 1 1 d . . . . .
C15 C 0.13409(15) 0.34993(11) 0.59586(8) 0.0196(4) Uani 1 1 d . . . . .
H15A H 0.174229 0.322659 0.561312 0.024 Uiso 1 1 calc R . . . .
H15B H 0.048203 0.321345 0.601647 0.024 Uiso 1 1 calc R . . . .
C10 C 0.29847(16) 0.27165(11) 0.69262(7) 0.0192(4) Uani 1 1 d . . . . .
H10 H 0.372567 0.283529 0.734617 0.023 Uiso 1 1 calc R . . . .
C4 C 0.57345(16) 0.40083(11) 0.58417(8) 0.0224(4) Uani 1 1 d . . . . .
H4A H 0.637577 0.429939 0.620857 0.027 Uiso 1 1 calc R . . . .
H4B H 0.516824 0.438828 0.552678 0.027 Uiso 1 1 calc R . . . .
C9 C 0.37940(16) 0.22512(11) 0.64753(7) 0.0207(4) Uani 1 1 d . . . . .
H9 H 0.444838 0.189520 0.678925 0.025 Uiso 1 1 calc R . . . .
C17 C 0.33551(17) 0.47846(11) 0.62754(8) 0.0224(4) Uani 1 1 d . . . . .
H17 H 0.422005 0.506599 0.620395 0.027 Uiso 1 1 calc R . . . .
C22 C 0.28448(18) 0.17308(11) 0.59425(9) 0.0245(4) Uani 1 1 d . . . . .
H22A H 0.223609 0.205761 0.559179 0.029 Uiso 1 1 calc R . . . .
H22B H 0.346039 0.141160 0.571807 0.029 Uiso 1 1 calc R . . . .
C7 C 0.58432(17) 0.23104(12) 0.58581(9) 0.0260(4) Uani 1 1 d . . . . .
H7A H 0.615438 0.184869 0.614066 0.031 Uiso 1 1 calc R . . . .
H7B H 0.538581 0.213297 0.539546 0.031 Uiso 1 1 calc R . . . .
C11 C 0.09104(16) 0.43212(12) 0.57121(8) 0.0257(4) Uani 1 1 d . . . . .
H11 H 0.018124 0.429798 0.527391 0.031 Uiso 1 1 calc R . . . .
C18 C 0.22419(18) 0.47499(11) 0.56063(8) 0.0257(4) Uani 1 1 d . . . . .
H18A H 0.264638 0.447881 0.526097 0.031 Uiso 1 1 calc R . . . .
H18B H 0.197790 0.527942 0.544128 0.031 Uiso 1 1 calc R . . . .
C6 C 0.71418(17) 0.27989(12) 0.58281(8) 0.0265(4) Uani 1 1 d . . . . .
H6A H 0.768825 0.291498 0.629301 0.032 Uiso 1 1 calc R . . . .
H6B H 0.777590 0.251399 0.558842 0.032 Uiso 1 1 calc R . . . .
C5 C 0.66483(18) 0.35387(12) 0.54581(8) 0.0283(5) Uani 1 1 d . . . . .
H5A H 0.608251 0.341855 0.499768 0.034 Uiso 1 1 calc R . . . .
H5B H 0.749040 0.384664 0.541106 0.034 Uiso 1 1 calc R . . . .
C19 C 0.19021(18) 0.21801(13) 0.71684(8) 0.0296(5) Uani 1 1 d . . . . .
H19A H 0.244278 0.183800 0.752748 0.035 Uiso 1 1 calc R . . . .
H19B H 0.126696 0.250464 0.737713 0.035 Uiso 1 1 calc R . . . .
C20 C 0.09740(19) 0.16806(12) 0.66301(9) 0.0311(5) Uani 1 1 d . . . . .
H20A H 0.031872 0.201234 0.630192 0.037 Uiso 1 1 calc R . . . .
H20B H 0.038591 0.133239 0.684482 0.037 Uiso 1 1 calc R . . . .
C14 C 0.18068(18) 0.39650(13) 0.71533(8) 0.0282(5) Uani 1 1 d . . . . .
H14A H 0.094413 0.369287 0.722423 0.034 Uiso 1 1 calc R . . . .
H14B H 0.250984 0.398297 0.759324 0.034 Uiso 1 1 calc R . . . .
C13 C 0.14042(19) 0.47852(13) 0.69140(10) 0.0335(5) Uani 1 1 d . . . . .
H13 H 0.099554 0.506170 0.726135 0.040 Uiso 1 1 calc R . . . .
C21 C 0.1891(2) 0.12021(12) 0.62570(10) 0.0323(5) Uani 1 1 d . . . . .
H21A H 0.126513 0.089477 0.589651 0.039 Uiso 1 1 calc R . . . .
H21B H 0.249304 0.084063 0.657771 0.039 Uiso 1 1 calc R . . . .
C16 C 0.27304(19) 0.52155(13) 0.68059(10) 0.0319(5) Uani 1 1 d . . . . .
H16A H 0.345341 0.524594 0.723889 0.038 Uiso 1 1 calc R . . . .
H16B H 0.246690 0.574768 0.664824 0.038 Uiso 1 1 calc R . . . .
C12 C 0.02861(19) 0.47519(14) 0.62423(10) 0.0356(5) Uani 1 1 d . . . . .
H12A H 0.001155 0.528176 0.608166 0.043 Uiso 1 1 calc R . . . .
H12B H -0.058181 0.448239 0.631004 0.043 Uiso 1 1 calc R . . . .

loop_
_atom_site_aniso_label
_atom_site_aniso_U_11
_atom_site_aniso_U_22
_atom_site_aniso_U_33
_atom_site_aniso_U_23
_atom_site_aniso_U_13
_atom_site_aniso_U_12
C3 0.0139(7) 0.0218(10) 0.0158(6) -0.0008(7) 0.0057(5) -0.0017(6)
C2 0.0154(7) 0.0205(9) 0.0139(6) -0.0018(7) 0.0041(5) -0.0015(6)
C8 0.0155(7) 0.0217(10) 0.0194(7) 0.0004(7) 0.0052(6) 0.0012(6)
C1 0.0145(7) 0.0261(10) 0.0157(6) -0.0009(7) 0.0075(6) -0.0011(6)
C15 0.0153(7) 0.0231(10) 0.0200(7) -0.0005(7) 0.0031(6) -0.0019(6)
C10 0.0184(7) 0.0255(10) 0.0138(6) 0.0029(7) 0.0041(5) -0.0042(7)
C4 0.0215(7) 0.0247(10) 0.0237(7) -0.0002(7) 0.0109(6) -0.0054(7)
C9 0.0189(7) 0.0201(10) 0.0231(7) 0.0043(7) 0.0048(6) 0.0004(6)
C17 0.0220(8) 0.0185(10) 0.0277(8) -0.0032(7) 0.0079(7) -0.0008(7)
C22 0.0261(8) 0.0188(10) 0.0289(8) 0.0010(8) 0.0065(7) -0.0019(7)
C7 0.0233(8) 0.0262(11) 0.0300(8) -0.0022(8) 0.0090(7) 0.0057(7)
C11 0.0197(7) 0.0246(11) 0.0299(8) 0.0020(8) -0.0008(6) 0.0038(7)
C18 0.0279(8) 0.0184(10) 0.0292(8) 0.0051(8) 0.0030(7) 0.0020(7)
C6 0.0184(7) 0.0396(12) 0.0236(7) -0.0048(8) 0.0088(6) 0.0042(7)
C5 0.0247(8) 0.0397(13) 0.0251(7) 0.0008(8) 0.0153(7) -0.0020(8)
C19 0.0307(9) 0.0385(13) 0.0210(7) 0.0099(8) 0.0089(7) -0.0070(8)
C20 0.0287(9) 0.0301(12) 0.0363(9) 0.0083(9) 0.0109(8) -0.0119(8)
C14 0.0244(8) 0.0417(13) 0.0225(7) -0.0082(8) 0.0135(7) -0.0014(8)
C13 0.0269(9) 0.0372(13) 0.0399(10) -0.0166(10) 0.0145(8) 0.0045(8)
C21 0.0343(9) 0.0217(11) 0.0399(10) 0.0031(9) 0.0064(8) -0.0084(8)
C16 0.0308(9) 0.0248(11) 0.0404(10) -0.0138(9) 0.0086(8) 0.0039(8)
C12 0.0220(9) 0.0325(12) 0.0522(11) -0.0038(10) 0.0080(8) 0.0080(8)

loop_
_atom_type_symbol
_atom_type_description
_atom_type_scat_dispersion_real
_atom_type_scat_dispersion_imag
_atom_type_scat_source
C C 0.0033 0.0016 'International Tables Vol C Tables 4.2.6.8 and 6.1.1.4'
H H 0.0000 0.0000 'International Tables Vol C Tables 4.2.6.8 and 6.1.1.4'

loop_
_citation_id
_citation_doi
_citation_year
1 10.26434/chemrxiv-2025-np2hv 2025

loop_
_geom_angle_atom_site_label_1
_geom_angle_atom_site_label_2
_geom_angle_atom_site_label_3
_geom_angle
_geom_angle_site_symmetry_1
_geom_angle_site_symmetry_3
_geom_angle_publ_flag
C2 C3 C4 115.49(15) . . ?
C8 C3 C2 121.95(13) . . ?
C8 C3 C4 122.06(13) . . ?
C3 C2 C1 113.08(14) . . ?
C3 C2 C17 115.55(11) . . ?
C17 C2 C1 110.27(13) . . ?
C3 C8 C9 123.62(13) . . ?
C3 C8 C7 122.04(14) . . ?
C7 C8 C9 114.26(15) . . ?
C15 C1 C2 109.00(12) . . ?
C15 C1 C10 115.81(14) . . ?
C15 C1 C14 107.79(13) . . ?
C10 C1 C2 107.10(12) . . ?
C10 C1 C14 110.09(12) . . ?
C14 C1 C2 106.69(14) . . ?
C11 C15 C1 111.16(14) . . ?
C1 C10 C9 113.94(11) . . ?
C1 C10 C19 118.01(13) . . ?
C9 C10 C19 109.41(15) . . ?
C3 C4 C5 113.94(15) . . ?
C8 C9 C10 112.72(14) . . ?
C8 C9 C22 110.86(12) . . ?
C22 C9 C10 114.97(12) . . ?
C18 C17 C2 110.86(14) . . ?
C18 C17 C16 109.55(14) . . ?
C16 C17 C2 108.72(13) . . ?
C21 C22 C9 112.01(13) . . ?
C6 C7 C8 111.83(16) . . ?
C18 C11 C15 108.85(13) . . ?
C18 C11 C12 109.20(16) . . ?
C12 C11 C15 110.05(14) . . ?
C17 C18 C11 109.54(13) . . ?
C5 C6 C7 108.96(14) . . ?
C6 C5 C4 110.67(12) . . ?
C20 C19 C10 116.24(12) . . ?
C19 C20 C21 110.84(14) . . ?
C13 C14 C1 111.77(13) . . ?
C14 C13 C16 109.89(15) . . ?
C14 C13 C12 108.92(17) . . ?
C16 C13 C12 109.30(15) . . ?
C20 C21 C22 110.14(16) . . ?
C13 C16 C17 109.20(16) . . ?
C13 C12 C11 109.48(13) . . ?

loop_
_geom_bond_atom_site_label_1
_geom_bond_atom_site_label_2
_geom_bond_distance
_geom_bond_site_symmetry_2
_geom_bond_publ_flag
C3 C2 1.5251(19) . ?
C3 C8 1.328(3) . ?
C3 C4 1.5255(19) . ?
C2 C1 1.556(2) . ?
C2 C17 1.535(3) . ?
C8 C9 1.522(2) . ?
C8 C7 1.519(2) . ?
C1 C15 1.536(2) . ?
C1 C10 1.538(3) . ?
C1 C14 1.549(2) . ?
C15 C11 1.535(3) . ?
C10 C9 1.549(2) . ?
C10 C19 1.552(2) . ?
C4 C5 1.528(2) . ?
C9 C22 1.538(2) . ?
C17 C18 1.527(2) . ?
C17 C16 1.535(2) . ?
C22 C21 1.530(2) . ?
C7 C6 1.518(3) . ?
C11 C18 1.533(2) . ?
C11 C12 1.534(2) . ?
C6 C5 1.507(3) . ?
C19 C20 1.515(3) . ?
C20 C21 1.525(3) . ?
C14 C13 1.523(3) . ?
C13 C16 1.531(3) . ?
C13 C12 1.533(3) . ?
